data_4084529
loop_
_publ_author_name
'Karthik, Vedhagiri'
'Gupta, Vivek'
'Anantharaman, Ganapathi'

_publ_section_title
;
 Synthesis of Imidazole-Based Functionalized Mesoionic Carbene Complexes
 of Palladium: Comparison of Donor Properties and Catalytic Activity
 toward Suzuki--Miyaura Coupling
;
_journal_issue 21
_journal_name_full Organometallics
_journal_page_first 6218
_journal_paper_doi 10.1021/om5009023
_journal_volume 33
_journal_year 2014
_chemical_formula_moiety 'C44 H46 B F4 I N2 P2 Pd Si'
_chemical_formula_sum 'C44 H46 B F4 I N2 P2 Pd Si'
_chemical_formula_weight 1012.97
_chemical_name_systematic
; 
 ? 
;
_space_group_IT_number 2
_symmetry_cell_setting triclinic
_symmetry_space_group_name_Hall '-P 1'
_symmetry_space_group_name_H-M 'P -1'
_atom_sites_solution_hydrogens geom
_atom_sites_solution_primary direct
_atom_sites_solution_secondary difmap
_audit_creation_method SHELXL-97
_cell_angle_alpha 101.275(3)
_cell_angle_beta 91.570(3)
_cell_angle_gamma 95.415(3)
_cell_formula_units_Z 2
_cell_length_a 12.492(2)
_cell_length_b 14.370(3)
_cell_length_c 15.009(3)
_cell_measurement_reflns_used 5402
_cell_measurement_temperature 100(2)
_cell_measurement_theta_max 28.11
_cell_measurement_theta_min 2.38
_cell_volume 2627.6(9)
_computing_cell_refinement 'Bruker SMART'
_computing_data_collection 'Bruker SMART'
_computing_data_reduction 'Bruker SAINT'
_computing_molecular_graphics 'ORTEP 3v2'
_computing_structure_refinement 'SHELXL-97 (Sheldrick, 1997)'
_computing_structure_solution 'SHELXS-97 (Sheldrick, 1990)'
_diffrn_ambient_temperature 100(2)
_diffrn_measured_fraction_theta_full 0.962
_diffrn_measured_fraction_theta_max 0.962
_diffrn_measurement_device_type 'CCD area detector'
_diffrn_measurement_method 'phi and omega scans'
_diffrn_radiation_monochromator graphite
_diffrn_radiation_source 'fine-focus sealed tube'
_diffrn_radiation_type MoK\a
_diffrn_radiation_wavelength 0.71073
_diffrn_reflns_av_R_equivalents 0.0230
_diffrn_reflns_av_sigmaI/netI 0.0494
_diffrn_reflns_limit_h_max 14
_diffrn_reflns_limit_h_min -15
_diffrn_reflns_limit_k_max 17
_diffrn_reflns_limit_k_min -17
_diffrn_reflns_limit_l_max 13
_diffrn_reflns_limit_l_min -18
_diffrn_reflns_number 14688
_diffrn_reflns_theta_full 26.00
_diffrn_reflns_theta_max 26.00
_diffrn_reflns_theta_min 1.64
_exptl_absorpt_coefficient_mu 1.066
_exptl_absorpt_correction_T_max 0.8564
_exptl_absorpt_correction_T_min 0.8151
_exptl_absorpt_correction_type empirical
_exptl_crystal_colour Yellow
_exptl_crystal_density_diffrn 1.280
_exptl_crystal_density_method 'not measured'
_exptl_crystal_description Block
_exptl_crystal_F_000 1016
_exptl_crystal_size_max 0.20
_exptl_crystal_size_mid 0.18
_exptl_crystal_size_min 0.15
_platon_squeeze_details
;
;
_refine_diff_density_max 1.816
_refine_diff_density_min -0.784
_refine_diff_density_rms 0.138
_refine_ls_extinction_method none
_refine_ls_goodness_of_fit_ref 1.116
_refine_ls_hydrogen_treatment constr
_refine_ls_matrix_type full
_refine_ls_number_parameters 510
_refine_ls_number_reflns 9952
_refine_ls_number_restraints 0
_refine_ls_restrained_S_all 1.116
_refine_ls_R_factor_all 0.0626
_refine_ls_R_factor_gt 0.0511
_refine_ls_shift/su_max 0.001
_refine_ls_shift/su_mean 0.000
_refine_ls_structure_factor_coef Fsqd
_refine_ls_weighting_details 'calc w=1/[\s^2^(Fo^2^)+(0.0815P)^2^+4.4938P] where P=(Fo^2^+2Fc^2^)/3'
_refine_ls_weighting_scheme calc
_refine_ls_wR_factor_gt 0.1367
_refine_ls_wR_factor_ref 0.1586
_reflns_number_gt 8045
_reflns_number_total 9952
_reflns_threshold_expression >2sigma(I)
_cod_data_source_file om5009023_si_002.cif
_cod_data_source_block 2janbm
_cod_depositor_comments
;
The following automatic conversions were performed:

'_symmetry_cell_setting' value 'Triclinic' changed to 'triclinic'
according to
/home/saulius/struct/COD-crude-data--automatic-downloads/rss-feeds/ACS/lib/dictionaries/cif_core.dic
dictionary named 'cif_core.dic' version 2.4.2 from
2011-04-26.

'_exptl_absorpt_correction_type' value 'Empirical'
changed to 'empirical' according to
/home/saulius/struct/COD-crude-data--automatic-downloads/rss-feeds/ACS/lib/dictionaries/cif_core.dic
dictionary named 'cif_core.dic' version 2.4.2 from
2011-04-26.

'_refine_ls_hydrogen_treatment' value 'Constr' changed
to 'constr' according to
/home/saulius/struct/COD-crude-data--automatic-downloads/rss-feeds/ACS/lib/dictionaries/cif_core.dic
dictionary named 'cif_core.dic' version 2.4.2 from 2011-04-26.

Automatic conversion script
Id: cif_fix_values 2827 2014-09-09 07:05:25Z andrius 

 Adding full bibliography for 4084527--4084532.cif.
;
_cod_original_cell_volume 2627.6(8)
_cod_original_sg_symbol_Hall -P1
_cod_original_sg_symbol_H-M P-1
_cod_database_code 4084529

loop_
_symmetry_equiv_pos_as_xyz
'x, y, z'
'-x, -y, -z'

loop_
_atom_site_label
_atom_site_type_symbol
_atom_site_fract_x
_atom_site_fract_y
_atom_site_fract_z
_atom_site_U_iso_or_equiv
_atom_site_adp_type
_atom_site_occupancy
_atom_site_symmetry_multiplicity
_atom_site_calc_flag
_atom_site_refinement_flags
B1 B 0.2245(6) 0.9076(7) 0.4072(7) 0.071(3) Uani 1 1 d .
C1 C 0.7165(5) 0.9027(4) 0.3907(3) 0.0326(12) Uani 1 1 d .
H1 H 0.7243 0.9565 0.4393 0.039 Uiso 1 1 calc R
C2 C 0.6450(4) 0.7857(4) 0.2802(3) 0.0292(11) Uani 1 1 d .
C3 C 0.7542(4) 0.7789(4) 0.2850(4) 0.0322(12) Uani 1 1 d .
C4 C 0.9083(5) 0.8792(5) 0.3887(5) 0.0504(16) Uani 1 1 d .
H4A H 0.9326 0.9440 0.3814 0.076 Uiso 1 1 calc R
H4B H 0.9529 0.8340 0.3535 0.076 Uiso 1 1 calc R
H4C H 0.9148 0.8756 0.4531 0.076 Uiso 1 1 calc R
C5 C 0.5205(5) 0.8997(4) 0.3684(4) 0.0401(13) Uani 1 1 d .
H5A H 0.5239 0.9347 0.4315 0.060 Uiso 1 1 calc R
H5B H 0.4639 0.8462 0.3605 0.060 Uiso 1 1 calc R
H5C H 0.5041 0.9425 0.3275 0.060 Uiso 1 1 calc R
C6 C 0.7701(5) 0.6377(5) 0.1087(4) 0.0476(15) Uani 1 1 d .
H6A H 0.8080 0.5848 0.0779 0.071 Uiso 1 1 calc R
H6B H 0.7655 0.6845 0.0696 0.071 Uiso 1 1 calc R
H6C H 0.6973 0.6133 0.1214 0.071 Uiso 1 1 calc R
C7 C 0.8797(5) 0.6045(5) 0.2827(5) 0.0511(16) Uani 1 1 d .
H7A H 0.8150 0.5635 0.2908 0.077 Uiso 1 1 calc R
H7B H 0.9113 0.6375 0.3423 0.077 Uiso 1 1 calc R
H7C H 0.9321 0.5655 0.2502 0.077 Uiso 1 1 calc R
C8 C 0.9680(5) 0.7620(5) 0.1890(5) 0.0553(18) Uani 1 1 d .
H8A H 1.0018 0.7236 0.1382 0.083 Uiso 1 1 calc R
H8B H 1.0178 0.7766 0.2425 0.083 Uiso 1 1 calc R
H8C H 0.9505 0.8216 0.1722 0.083 Uiso 1 1 calc R
C9 C 0.6054(4) 0.9289(3) 0.1500(3) 0.0249(10) Uani 1 1 d .
C10 C 0.7169(4) 0.9329(4) 0.1640(4) 0.0327(12) Uani 1 1 d .
H10 H 0.7533 0.8796 0.1383 0.039 Uiso 1 1 calc R
C11 C 0.7754(5) 1.0141(4) 0.2152(4) 0.0392(14) Uani 1 1 d .
H11 H 0.8509 1.0155 0.2259 0.047 Uiso 1 1 calc R
C12 C 0.7219(6) 1.0931(4) 0.2507(4) 0.0440(15) Uani 1 1 d .
H12 H 0.7610 1.1478 0.2874 0.053 Uiso 1 1 calc R
C13 C 0.6128(5) 1.0928(4) 0.2330(4) 0.0367(13) Uani 1 1 d .
H13 H 0.5779 1.1482 0.2546 0.044 Uiso 1 1 calc R
C14 C 0.5544(4) 1.0113(3) 0.1835(3) 0.0287(11) Uani 1 1 d .
H14 H 0.4792 1.0111 0.1720 0.034 Uiso 1 1 calc R
C15 C 0.3938(4) 0.8420(3) 0.0775(3) 0.0260(10) Uani 1 1 d .
C16 C 0.3277(4) 0.8564(4) 0.1498(4) 0.0342(12) Uani 1 1 d .
H16 H 0.3534 0.8508 0.2085 0.041 Uiso 1 1 calc R
C17 C 0.2224(4) 0.8791(4) 0.1369(4) 0.0359(12) Uani 1 1 d .
H17 H 0.1775 0.8918 0.1870 0.043 Uiso 1 1 calc R
C18 C 0.1847(5) 0.8829(4) 0.0495(4) 0.0419(14) Uani 1 1 d .
H18 H 0.1127 0.8963 0.0396 0.050 Uiso 1 1 calc R
C19 C 0.2501(4) 0.8676(4) -0.0219(4) 0.0392(13) Uani 1 1 d .
H19 H 0.2236 0.8709 -0.0810 0.047 Uiso 1 1 calc R
C20 C 0.3555(4) 0.8470(4) -0.0090(4) 0.0315(11) Uani 1 1 d .
H20 H 0.4009 0.8364 -0.0591 0.038 Uiso 1 1 calc R
C21 C 0.5897(4) 0.7856(3) -0.0103(3) 0.0264(10) Uani 1 1 d .
C22 C 0.6240(4) 0.8604(4) -0.0549(3) 0.0307(11) Uani 1 1 d .
H22 H 0.6172 0.9247 -0.0270 0.037 Uiso 1 1 calc R
C23 C 0.6674(4) 0.8397(4) -0.1389(4) 0.0334(12) Uani 1 1 d .
H23 H 0.6903 0.8901 -0.1688 0.040 Uiso 1 1 calc R
C24 C 0.6780(5) 0.7466(4) -0.1803(4) 0.0371(13) Uani 1 1 d .
H24 H 0.7077 0.7333 -0.2385 0.044 Uiso 1 1 calc R
C25 C 0.6454(4) 0.6724(4) -0.1370(4) 0.0332(12) Uani 1 1 d .
H25 H 0.6539 0.6084 -0.1648 0.040 Uiso 1 1 calc R
C26 C 0.6005(4) 0.6922(4) -0.0530(4) 0.0305(11) Uani 1 1 d .
H26 H 0.5768 0.6413 -0.0241 0.037 Uiso 1 1 calc R
C27 C 0.5781(4) 0.5059(3) 0.2880(4) 0.0286(11) Uani 1 1 d .
C28 C 0.6017(4) 0.4669(4) 0.1994(4) 0.0320(12) Uani 1 1 d .
H28 H 0.5781 0.4948 0.1510 0.038 Uiso 1 1 calc R
C29 C 0.6591(4) 0.3880(4) 0.1804(4) 0.0388(13) Uani 1 1 d .
H29 H 0.6746 0.3622 0.1194 0.047 Uiso 1 1 calc R
C30 C 0.6933(5) 0.3473(4) 0.2501(5) 0.0456(15) Uani 1 1 d .
H30 H 0.7334 0.2936 0.2373 0.055 Uiso 1 1 calc R
C31 C 0.6700(5) 0.3839(5) 0.3386(5) 0.0482(16) Uani 1 1 d .
H31 H 0.6940 0.3555 0.3867 0.058 Uiso 1 1 calc R
C32 C 0.6112(5) 0.4624(4) 0.3574(4) 0.0380(13) Uani 1 1 d .
H32 H 0.5936 0.4865 0.4181 0.046 Uiso 1 1 calc R
C33 C 0.3656(4) 0.5700(3) 0.3262(3) 0.0275(11) Uani 1 1 d .
C34 C 0.3373(5) 0.4866(4) 0.3568(4) 0.0339(12) Uani 1 1 d .
H34 H 0.3906 0.4458 0.3655 0.041 Uiso 1 1 calc R
C35 C 0.2318(5) 0.4627(5) 0.3746(5) 0.0478(15) Uani 1 1 d .
H35 H 0.2125 0.4044 0.3938 0.057 Uiso 1 1 calc R
C36 C 0.1524(5) 0.5234(5) 0.3647(5) 0.0522(17) Uani 1 1 d .
H36 H 0.0800 0.5074 0.3785 0.063 Uiso 1 1 calc R
C37 C 0.1813(5) 0.6063(4) 0.3348(5) 0.0494(16) Uani 1 1 d .
H37 H 0.1283 0.6480 0.3279 0.059 Uiso 1 1 calc R
C38 C 0.2867(4) 0.6298(4) 0.3144(4) 0.0343(12) Uani 1 1 d .
H38 H 0.3053 0.6866 0.2925 0.041 Uiso 1 1 calc R
C39 C 0.5520(5) 0.6740(4) 0.4229(3) 0.0338(12) Uani 1 1 d .
C40 C 0.4805(6) 0.7237(4) 0.4789(4) 0.0476(16) Uani 1 1 d .
H40 H 0.4059 0.7149 0.4618 0.057 Uiso 1 1 calc R
C41 C 0.5167(8) 0.7863(5) 0.5600(4) 0.061(2) Uani 1 1 d .
H41 H 0.4677 0.8209 0.5972 0.073 Uiso 1 1 calc R
C42 C 0.6253(8) 0.7966(5) 0.5849(4) 0.065(2) Uani 1 1 d .
H42 H 0.6506 0.8389 0.6398 0.078 Uiso 1 1 calc R
C43 C 0.6976(7) 0.7468(5) 0.5315(5) 0.057(2) Uani 1 1 d .
H43 H 0.7716 0.7547 0.5505 0.068 Uiso 1 1 calc R
C44 C 0.6626(5) 0.6847(4) 0.4497(4) 0.0431(15) Uani 1 1 d .
H44 H 0.7123 0.6504 0.4129 0.052 Uiso 1 1 calc R
F1 F 0.1915(4) 0.8323(3) 0.3436(3) 0.0603(11) Uani 1 1 d .
F2 F 0.2896(4) 0.8879(5) 0.4740(3) 0.114(2) Uani 1 1 d .
F3 F 0.1421(4) 0.9565(4) 0.4420(4) 0.100(2) Uani 1 1 d .
F4 F 0.2896(4) 0.9734(4) 0.3622(6) 0.124(3) Uani 1 1 d .
I1 I 0.38244(3) 0.58946(2) 0.08494(2) 0.03047(12) Uani 1 1 d .
N1 N 0.7956(4) 0.8552(3) 0.3559(3) 0.0356(11) Uani 1 1 d .
N2 N 0.6236(4) 0.8635(3) 0.3470(3) 0.0300(9) Uani 1 1 d .
P1 P 0.53138(10) 0.81417(9) 0.10006(8) 0.0237(3) Uani 1 1 d .
P2 P 0.50537(10) 0.61049(9) 0.30868(9) 0.0252(3) Uani 1 1 d .
Pd1 Pd 0.52617(3) 0.70454(2) 0.19790(2) 0.02241(12) Uani 1 1 d .
Si1 Si 0.84309(12) 0.69447(12) 0.21527(12) 0.0390(4) Uani 1 1 d .

loop_
_atom_site_aniso_label
_atom_site_aniso_U_11
_atom_site_aniso_U_22
_atom_site_aniso_U_33
_atom_site_aniso_U_23
_atom_site_aniso_U_13
_atom_site_aniso_U_12
B1 0.031(4) 0.081(6) 0.076(6) -0.046(5) -0.020(4) 0.016(4)
C1 0.052(3) 0.027(3) 0.015(2) 0.006(2) -0.012(2) -0.017(2)
C2 0.031(3) 0.039(3) 0.020(2) 0.014(2) 0.002(2) 0.000(2)
C3 0.041(3) 0.025(3) 0.030(3) 0.008(2) -0.008(2) -0.005(2)
C4 0.042(3) 0.050(4) 0.052(4) 0.002(3) -0.019(3) -0.010(3)
C5 0.051(4) 0.033(3) 0.033(3) 0.002(2) -0.005(3) -0.003(3)
C6 0.046(4) 0.047(4) 0.048(4) 0.006(3) 0.003(3) 0.000(3)
C7 0.044(4) 0.047(4) 0.062(4) 0.008(3) -0.007(3) 0.007(3)
C8 0.033(3) 0.063(4) 0.063(4) -0.003(4) 0.003(3) -0.003(3)
C9 0.033(3) 0.017(2) 0.024(2) 0.0046(19) 0.000(2) -0.0021(19)
C10 0.038(3) 0.029(3) 0.031(3) 0.013(2) -0.004(2) -0.008(2)
C11 0.050(3) 0.035(3) 0.033(3) 0.020(2) -0.016(3) -0.015(3)
C12 0.068(4) 0.023(3) 0.038(3) 0.010(2) -0.013(3) -0.014(3)
C13 0.067(4) 0.018(2) 0.024(3) 0.006(2) 0.005(3) -0.006(2)
C14 0.035(3) 0.025(3) 0.025(3) 0.008(2) -0.002(2) -0.003(2)
C15 0.028(3) 0.024(2) 0.025(3) 0.004(2) -0.001(2) 0.001(2)
C16 0.040(3) 0.033(3) 0.028(3) 0.004(2) -0.001(2) -0.001(2)
C17 0.037(3) 0.029(3) 0.042(3) 0.007(2) 0.003(2) -0.001(2)
C18 0.030(3) 0.045(3) 0.058(4) 0.025(3) -0.002(3) 0.007(2)
C19 0.035(3) 0.045(3) 0.042(3) 0.021(3) -0.005(3) 0.003(2)
C20 0.038(3) 0.025(3) 0.034(3) 0.014(2) 0.000(2) -0.003(2)
C21 0.023(2) 0.026(2) 0.030(3) 0.009(2) -0.006(2) -0.0031(19)
C22 0.037(3) 0.029(3) 0.025(3) 0.006(2) 0.002(2) -0.003(2)
C23 0.041(3) 0.032(3) 0.030(3) 0.015(2) 0.007(2) 0.002(2)
C24 0.048(3) 0.037(3) 0.027(3) 0.010(2) 0.008(2) 0.002(3)
C25 0.032(3) 0.034(3) 0.031(3) 0.005(2) -0.004(2) -0.006(2)
C26 0.030(3) 0.030(3) 0.031(3) 0.009(2) 0.002(2) -0.006(2)
C27 0.029(3) 0.023(2) 0.033(3) 0.008(2) -0.003(2) -0.006(2)
C28 0.029(3) 0.028(3) 0.037(3) 0.005(2) -0.006(2) -0.007(2)
C29 0.034(3) 0.024(3) 0.054(4) -0.001(3) 0.006(3) 0.002(2)
C30 0.039(3) 0.028(3) 0.074(5) 0.021(3) 0.000(3) 0.002(2)
C31 0.046(4) 0.046(4) 0.058(4) 0.028(3) -0.006(3) 0.001(3)
C32 0.040(3) 0.040(3) 0.038(3) 0.020(3) 0.003(2) -0.003(2)
C33 0.037(3) 0.025(2) 0.018(2) 0.0045(19) -0.003(2) -0.007(2)
C34 0.044(3) 0.035(3) 0.025(3) 0.011(2) 0.004(2) 0.004(2)
C35 0.051(4) 0.044(3) 0.052(4) 0.021(3) 0.010(3) 0.000(3)
C36 0.042(3) 0.043(3) 0.077(5) 0.021(3) 0.019(3) 0.004(3)
C37 0.043(3) 0.037(3) 0.070(5) 0.015(3) 0.005(3) 0.009(3)
C38 0.034(3) 0.028(3) 0.043(3) 0.011(2) 0.011(2) 0.002(2)
C39 0.051(3) 0.032(3) 0.019(2) 0.013(2) -0.004(2) -0.010(2)
C40 0.067(4) 0.042(3) 0.030(3) 0.004(3) 0.006(3) -0.003(3)
C41 0.112(7) 0.041(4) 0.026(3) 0.005(3) 0.017(4) -0.011(4)
C42 0.115(7) 0.060(4) 0.017(3) 0.018(3) -0.008(4) -0.021(5)
C43 0.084(5) 0.045(4) 0.039(4) 0.021(3) -0.029(4) -0.023(4)
C44 0.057(4) 0.033(3) 0.039(3) 0.019(3) -0.015(3) -0.013(3)
F1 0.096(3) 0.0355(19) 0.045(2) -0.0021(16) -0.010(2) 0.005(2)
F2 0.077(3) 0.185(6) 0.063(3) -0.038(4) -0.028(3) 0.067(4)
F3 0.051(3) 0.123(4) 0.100(4) -0.050(3) -0.014(3) 0.027(3)
F4 0.071(3) 0.066(3) 0.217(8) -0.013(4) 0.015(4) -0.009(3)
I1 0.0348(2) 0.02532(19) 0.0288(2) 0.00395(14) -0.00610(14) -0.00446(14)
N1 0.039(3) 0.027(2) 0.037(3) 0.004(2) -0.006(2) -0.008(2)
N2 0.037(2) 0.024(2) 0.025(2) 0.0015(18) -0.0086(19) -0.0039(18)
P1 0.0305(6) 0.0201(6) 0.0191(6) 0.0037(5) -0.0036(5) -0.0022(5)
P2 0.0311(7) 0.0235(6) 0.0207(6) 0.0066(5) -0.0032(5) -0.0026(5)
Pd1 0.0288(2) 0.0191(2) 0.0180(2) 0.00385(14) -0.00364(15) -0.00313(15)
Si1 0.0283(8) 0.0369(8) 0.0524(10) 0.0119(7) -0.0031(7) 0.0020(6)

loop_
_atom_type_symbol
_atom_type_description
_atom_type_scat_dispersion_real
_atom_type_scat_dispersion_imag
_atom_type_scat_source
C C 0.0033 0.0016 'International Tables Vol C Tables 4.2.6.8 and 6.1.1.4'
H H 0.0000 0.0000 'International Tables Vol C Tables 4.2.6.8 and 6.1.1.4'
B B 0.0013 0.0007 'International Tables Vol C Tables 4.2.6.8 and 6.1.1.4'
N N 0.0061 0.0033 'International Tables Vol C Tables 4.2.6.8 and 6.1.1.4'
F F 0.0171 0.0103 'International Tables Vol C Tables 4.2.6.8 and 6.1.1.4'
Si Si 0.0817 0.0704 'International Tables Vol C Tables 4.2.6.8 and 6.1.1.4'
P P 0.1023 0.0942 'International Tables Vol C Tables 4.2.6.8 and 6.1.1.4'
Pd Pd -0.9988 1.0072 'International Tables Vol C Tables 4.2.6.8 and 6.1.1.4'
I I -0.4742 1.8119 'International Tables Vol C Tables 4.2.6.8 and 6.1.1.4'

loop_
_geom_angle_atom_site_label_1
_geom_angle_atom_site_label_2
_geom_angle_atom_site_label_3
_geom_angle
F1 B1 F3 112.7(6)
F1 B1 F2 113.7(8)
F3 B1 F2 111.7(7)
F1 B1 F4 106.4(8)
F3 B1 F4 105.3(8)
F2 B1 F4 106.4(7)
N1 C1 N2 109.5(5)
N1 C1 H1 125.3
N2 C1 H1 125.3
C3 C2 N2 107.5(5)
C3 C2 Pd1 130.8(4)
N2 C2 Pd1 121.7(4)
C2 C3 N1 105.0(5)
C2 C3 Si1 132.1(4)
N1 C3 Si1 122.9(4)
N1 C4 H4A 109.5
N1 C4 H4B 109.5
H4A C4 H4B 109.5
N1 C4 H4C 109.5
H4A C4 H4C 109.5
H4B C4 H4C 109.5
N2 C5 H5A 109.5
N2 C5 H5B 109.5
H5A C5 H5B 109.5
N2 C5 H5C 109.5
H5A C5 H5C 109.5
H5B C5 H5C 109.5
Si1 C6 H6A 109.5
Si1 C6 H6B 109.5
H6A C6 H6B 109.5
Si1 C6 H6C 109.5
H6A C6 H6C 109.5
H6B C6 H6C 109.5
Si1 C7 H7A 109.5
Si1 C7 H7B 109.5
H7A C7 H7B 109.5
Si1 C7 H7C 109.5
H7A C7 H7C 109.5
H7B C7 H7C 109.5
Si1 C8 H8A 109.5
Si1 C8 H8B 109.5
H8A C8 H8B 109.5
Si1 C8 H8C 109.5
H8A C8 H8C 109.5
H8B C8 H8C 109.5
C10 C9 C14 118.4(5)
C10 C9 P1 118.3(4)
C14 C9 P1 123.0(4)
C11 C10 C9 120.9(5)
C11 C10 H10 119.5
C9 C10 H10 119.5
C10 C11 C12 119.3(6)
C10 C11 H11 120.4
C12 C11 H11 120.4
C13 C12 C11 120.7(5)
C13 C12 H12 119.6
C11 C12 H12 119.6
C12 C13 C14 119.8(5)
C12 C13 H13 120.1
C14 C13 H13 120.1
C13 C14 C9 120.7(5)
C13 C14 H14 119.6
C9 C14 H14 119.6
C16 C15 C20 120.2(5)
C16 C15 P1 117.6(4)
C20 C15 P1 122.2(4)
C15 C16 C17 120.1(5)
C15 C16 H16 120.0
C17 C16 H16 120.0
C18 C17 C16 119.0(5)
C18 C17 H17 120.5
C16 C17 H17 120.5
C19 C18 C17 120.5(5)
C19 C18 H18 119.8
C17 C18 H18 119.8
C18 C19 C20 120.6(5)
C18 C19 H19 119.7
C20 C19 H19 119.7
C15 C20 C19 119.5(5)
C15 C20 H20 120.3
C19 C20 H20 120.3
C26 C21 C22 118.8(5)
C26 C21 P1 122.1(4)
C22 C21 P1 119.2(4)
C23 C22 C21 119.8(5)
C23 C22 H22 120.1
C21 C22 H22 120.1
C22 C23 C24 120.8(5)
C22 C23 H23 119.6
C24 C23 H23 119.6
C23 C24 C25 120.1(5)
C23 C24 H24 120.0
C25 C24 H24 120.0
C26 C25 C24 119.6(5)
C26 C25 H25 120.2
C24 C25 H25 120.2
C25 C26 C21 120.9(5)
C25 C26 H26 119.5
C21 C26 H26 119.5
C32 C27 C28 118.3(5)
C32 C27 P2 122.5(4)
C28 C27 P2 119.2(4)
C29 C28 C27 121.3(5)
C29 C28 H28 119.4
C27 C28 H28 119.4
C30 C29 C28 119.6(6)
C30 C29 H29 120.2
C28 C29 H29 120.2
C29 C30 C31 120.4(6)
C29 C30 H30 119.8
C31 C30 H30 119.8
C30 C31 C32 119.8(6)
C30 C31 H31 120.1
C32 C31 H31 120.1
C27 C32 C31 120.5(6)
C27 C32 H32 119.7
C31 C32 H32 119.7
C34 C33 C38 119.5(5)
C34 C33 P2 122.4(4)
C38 C33 P2 117.9(4)
C35 C34 C33 120.0(5)
C35 C34 H34 120.0
C33 C34 H34 120.0
C34 C35 C36 120.8(6)
C34 C35 H35 119.6
C36 C35 H35 119.6
C37 C36 C35 118.8(6)
C37 C36 H36 120.6
C35 C36 H36 120.6
C36 C37 C38 120.8(6)
C36 C37 H37 119.6
C38 C37 H37 119.6
C37 C38 C33 120.0(5)
C37 C38 H38 120.0
C33 C38 H38 120.0
C40 C39 C44 119.4(5)
C40 C39 P2 119.4(5)
C44 C39 P2 120.5(5)
C39 C40 C41 121.2(7)
C39 C40 H40 119.4
C41 C40 H40 119.4
C42 C41 C40 118.7(7)
C42 C41 H41 120.7
C40 C41 H41 120.7
C43 C42 C41 121.4(7)
C43 C42 H42 119.3
C41 C42 H42 119.3
C42 C43 C44 120.6(7)
C42 C43 H43 119.7
C44 C43 H43 119.7
C43 C44 C39 118.8(7)
C43 C44 H44 120.6
C39 C44 H44 120.6
C1 N1 C3 109.7(5)
C1 N1 C4 123.5(5)
C3 N1 C4 126.8(5)
C1 N2 C2 108.3(4)
C1 N2 C5 123.4(5)
C2 N2 C5 128.3(4)
C21 P1 C9 102.2(2)
C21 P1 C15 106.0(2)
C9 P1 C15 104.8(2)
C21 P1 Pd1 120.26(16)
C9 P1 Pd1 113.19(16)
C15 P1 Pd1 109.15(16)
C27 P2 C39 104.9(3)
C27 P2 C33 107.0(2)
C39 P2 C33 101.9(2)
C27 P2 Pd1 113.94(18)
C39 P2 Pd1 113.42(17)
C33 P2 Pd1 114.54(17)
C2 Pd1 P2 87.61(14)
C2 Pd1 P1 91.15(14)
P2 Pd1 P1 171.57(5)
C2 Pd1 I1 175.46(15)
P2 Pd1 I1 92.10(3)
P1 Pd1 I1 89.79(3)
C6 Si1 C8 108.7(3)
C6 Si1 C7 111.6(3)
C8 Si1 C7 108.9(3)
C6 Si1 C3 108.6(3)
C8 Si1 C3 110.0(3)
C7 Si1 C3 109.1(3)

loop_
_geom_bond_atom_site_label_1
_geom_bond_atom_site_label_2
_geom_bond_distance
B1 F1 1.320(8)
B1 F3 1.360(9)
B1 F2 1.363(11)
B1 F4 1.465(13)
C1 N1 1.316(7)
C1 N2 1.336(6)
C1 H1 0.9500
C2 C3 1.378(8)
C2 N2 1.399(7)
C2 Pd1 2.025(5)
C3 N1 1.416(7)
C3 Si1 1.904(6)
C4 N1 1.466(7)
C4 H4A 0.9800
C4 H4B 0.9800
C4 H4C 0.9800
C5 N2 1.456(7)
C5 H5A 0.9800
C5 H5B 0.9800
C5 H5C 0.9800
C6 Si1 1.823(7)
C6 H6A 0.9800
C6 H6B 0.9800
C6 H6C 0.9800
C7 Si1 1.871(7)
C7 H7A 0.9800
C7 H7B 0.9800
C7 H7C 0.9800
C8 Si1 1.852(7)
C8 H8A 0.9800
C8 H8B 0.9800
C8 H8C 0.9800
C9 C10 1.397(7)
C9 C14 1.410(7)
C9 P1 1.824(5)
C10 C11 1.394(7)
C10 H10 0.9500
C11 C12 1.395(9)
C11 H11 0.9500
C12 C13 1.381(9)
C12 H12 0.9500
C13 C14 1.387(7)
C13 H13 0.9500
C14 H14 0.9500
C15 C16 1.377(7)
C15 C20 1.390(7)
C15 P1 1.838(5)
C16 C17 1.402(8)
C16 H16 0.9500
C17 C18 1.396(8)
C17 H17 0.9500
C18 C19 1.361(9)
C18 H18 0.9500
C19 C20 1.393(8)
C19 H19 0.9500
C20 H20 0.9500
C21 C26 1.391(7)
C21 C22 1.413(7)
C21 P1 1.817(5)
C22 C23 1.375(7)
C22 H22 0.9500
C23 C24 1.381(8)
C23 H23 0.9500
C24 C25 1.390(8)
C24 H24 0.9500
C25 C26 1.382(7)
C25 H25 0.9500
C26 H26 0.9500
C27 C32 1.388(7)
C27 C28 1.389(8)
C27 P2 1.809(5)
C28 C29 1.385(8)
C28 H28 0.9500
C29 C30 1.371(9)
C29 H29 0.9500
C30 C31 1.380(10)
C30 H30 0.9500
C31 C32 1.392(9)
C31 H31 0.9500
C32 H32 0.9500
C33 C34 1.384(7)
C33 C38 1.398(7)
C33 P2 1.830(5)
C34 C35 1.377(8)
C34 H34 0.9500
C35 C36 1.405(9)
C35 H35 0.9500
C36 C37 1.375(9)
C36 H36 0.9500
C37 C38 1.385(8)
C37 H37 0.9500
C38 H38 0.9500
C39 C40 1.393(9)
C39 C44 1.415(8)
C39 P2 1.828(5)
C40 C41 1.400(9)
C40 H40 0.9500
C41 C42 1.383(12)
C41 H41 0.9500
C42 C43 1.381(11)
C42 H42 0.9500
C43 C44 1.401(9)
C43 H43 0.9500
C44 H44 0.9500
I1 Pd1 2.6475(5)
P1 Pd1 2.3522(13)
P2 Pd1 2.3441(13)

loop_
_geom_torsion_atom_site_label_1
_geom_torsion_atom_site_label_2
_geom_torsion_atom_site_label_3
_geom_torsion_atom_site_label_4
_geom_torsion
N2 C2 C3 N1 -0.4(6)
Pd1 C2 C3 N1 -179.8(4)
N2 C2 C3 Si1 -178.2(4)
Pd1 C2 C3 Si1 2.4(8)
C14 C9 C10 C11 4.3(7)
P1 C9 C10 C11 -169.3(4)
C9 C10 C11 C12 -1.8(8)
C10 C11 C12 C13 -2.2(8)
C11 C12 C13 C14 3.4(8)
C12 C13 C14 C9 -0.7(8)
C10 C9 C14 C13 -3.1(7)
P1 C9 C14 C13 170.2(4)
C20 C15 C16 C17 -2.1(8)
P1 C15 C16 C17 179.1(4)
C15 C16 C17 C18 2.7(8)
C16 C17 C18 C19 -2.0(9)
C17 C18 C19 C20 0.6(9)
C16 C15 C20 C19 0.7(8)
P1 C15 C20 C19 179.4(4)
C18 C19 C20 C15 0.0(8)
C26 C21 C22 C23 -0.1(8)
P1 C21 C22 C23 -179.4(4)
C21 C22 C23 C24 -0.1(8)
C22 C23 C24 C25 -0.4(9)
C23 C24 C25 C26 1.2(8)
C24 C25 C26 C21 -1.4(8)
C22 C21 C26 C25 0.9(8)
P1 C21 C26 C25 -179.8(4)
C32 C27 C28 C29 -1.5(8)
P2 C27 C28 C29 178.7(4)
C27 C28 C29 C30 0.0(8)
C28 C29 C30 C31 0.7(9)
C29 C30 C31 C32 0.1(9)
C28 C27 C32 C31 2.3(8)
P2 C27 C32 C31 -177.9(4)
C30 C31 C32 C27 -1.6(9)
C38 C33 C34 C35 0.6(8)
P2 C33 C34 C35 175.7(5)
C33 C34 C35 C36 -1.9(10)
C34 C35 C36 C37 1.6(11)
C35 C36 C37 C38 0.1(11)
C36 C37 C38 C33 -1.4(10)
C34 C33 C38 C37 1.1(8)
P2 C33 C38 C37 -174.2(5)
C44 C39 C40 C41 2.0(9)
P2 C39 C40 C41 -168.9(5)
C39 C40 C41 C42 -1.4(9)
C40 C41 C42 C43 0.0(10)
C41 C42 C43 C44 0.7(10)
C42 C43 C44 C39 0.0(8)
C40 C39 C44 C43 -1.3(8)
P2 C39 C44 C43 169.5(4)
N2 C1 N1 C3 -0.5(6)
N2 C1 N1 C4 -179.6(5)
C2 C3 N1 C1 0.5(6)
Si1 C3 N1 C1 178.6(4)
C2 C3 N1 C4 179.6(5)
Si1 C3 N1 C4 -2.4(8)
N1 C1 N2 C2 0.2(6)
N1 C1 N2 C5 -179.4(5)
C3 C2 N2 C1 0.1(6)
Pd1 C2 N2 C1 179.6(3)
C3 C2 N2 C5 179.7(5)
Pd1 C2 N2 C5 -0.8(7)
C26 C21 P1 C9 147.4(4)
C22 C21 P1 C9 -33.3(4)
C26 C21 P1 C15 -103.1(4)
C22 C21 P1 C15 76.2(4)
C26 C21 P1 Pd1 21.1(5)
C22 C21 P1 Pd1 -159.6(3)
C10 C9 P1 C21 -61.6(4)
C14 C9 P1 C21 125.1(4)
C10 C9 P1 C15 -171.9(4)
C14 C9 P1 C15 14.8(5)
C10 C9 P1 Pd1 69.2(4)
C14 C9 P1 Pd1 -104.0(4)
C16 C15 P1 C21 173.2(4)
C20 C15 P1 C21 -5.5(5)
C16 C15 P1 C9 -79.1(4)
C20 C15 P1 C9 102.1(4)
C16 C15 P1 Pd1 42.4(4)
C20 C15 P1 Pd1 -136.4(4)
C32 C27 P2 C39 29.9(5)
C28 C27 P2 C39 -150.3(4)
C32 C27 P2 C33 -77.8(5)
C28 C27 P2 C33 101.9(4)
C32 C27 P2 Pd1 154.5(4)
C28 C27 P2 Pd1 -25.7(4)
C40 C39 P2 C27 -145.7(4)
C44 C39 P2 C27 43.5(5)
C40 C39 P2 C33 -34.3(5)
C44 C39 P2 C33 154.9(4)
C40 C39 P2 Pd1 89.3(4)
C44 C39 P2 Pd1 -81.5(4)
C34 C33 P2 C27 25.1(5)
C38 C33 P2 C27 -159.8(4)
C34 C33 P2 C39 -84.7(5)
C38 C33 P2 C39 90.4(4)
C34 C33 P2 Pd1 152.4(4)
C38 C33 P2 Pd1 -32.5(5)
C3 C2 Pd1 P2 90.7(5)
N2 C2 Pd1 P2 -88.6(4)
C3 C2 Pd1 P1 -97.6(5)
N2 C2 Pd1 P1 83.1(4)
C3 C2 Pd1 I1 4(2)
N2 C2 Pd1 I1 -175.0(14)
C27 P2 Pd1 C2 -95.6(2)
C39 P2 Pd1 C2 24.3(3)
C33 P2 Pd1 C2 140.7(2)
C27 P2 Pd1 P1 -177.2(3)
C39 P2 Pd1 P1 -57.3(4)
C33 P2 Pd1 P1 59.1(4)
C27 P2 Pd1 I1 79.89(18)
C39 P2 Pd1 I1 -160.2(2)
C33 P2 Pd1 I1 -43.81(18)
C21 P1 Pd1 C2 106.7(2)
C9 P1 Pd1 C2 -14.4(2)
C15 P1 Pd1 C2 -130.7(2)
C21 P1 Pd1 P2 -171.9(3)
C9 P1 Pd1 P2 67.0(4)
C15 P1 Pd1 P2 -49.3(4)
C21 P1 Pd1 I1 -68.90(18)
C9 P1 Pd1 I1 170.03(18)
C15 P1 Pd1 I1 53.76(17)
C2 C3 Si1 C6 18.1(6)
N1 C3 Si1 C6 -159.4(4)
C2 C3 Si1 C8 136.9(5)
N1 C3 Si1 C8 -40.5(5)
C2 C3 Si1 C7 -103.7(6)
N1 C3 Si1 C7 78.9(5)

loop_
_platon_squeeze_void_nr
_platon_squeeze_void_average_x
_platon_squeeze_void_average_y
_platon_squeeze_void_average_z
_platon_squeeze_void_volume
_platon_squeeze_void_count_electrons
_platon_squeeze_void_content
1 0.000 0.039 0.023 656 191 ' '
